data_4033835
loop_
_publ_author_name
'Janatian Ghazvini, Helya'
'M\"uller, Thomas J J'
'Rominger, Frank'
'Balalaie, Saeed'

_publ_section_title
;
 Highly Substituted Medium-Sized Ring-Fused Azocinoquinoline Scaffolds by
 Post-Ugi-4CR Reductive Carbopalladation Cyclization.
;
_journal_issue 17
_journal_name_full 'The Journal of organic chemistry'
_journal_page_first 10740
_journal_page_last 10748
_journal_paper_doi 10.1021/acs.joc.9b01269
_journal_volume 84
_journal_year 2019
_chemical_formula_sum 'C39 H35 Cl6 N3 O2'
_chemical_formula_weight 790.40
_space_group_crystal_system monoclinic
_space_group_IT_number 14
_space_group_name_Hall '-P 2yn'
_space_group_name_H-M_alt 'P 1 21/n 1'
_atom_sites_solution_hydrogens mixed
_audit_creation_method SHELXL-2018/3
_cell_angle_alpha 90
_cell_angle_beta 95.5588(19)
_cell_angle_gamma 90
_cell_formula_units_Z 4
_cell_length_a 9.6064(10)
_cell_length_b 14.2833(14)
_cell_length_c 28.396(3)
_cell_measurement_reflns_used 3343
_cell_measurement_temperature 200(2)
_cell_measurement_theta_max 20.94
_cell_measurement_theta_min 2.31
_cell_volume 3877.9(7)
_computing_cell_refinement 'Bruker SAINT'
_computing_data_collection 'Bruker APEX2'
_computing_data_reduction 'Bruker SAINT'
_computing_molecular_graphics 'Bruker SHELXTL'
_computing_publication_material 'Bruker SHELXTL'
_computing_structure_refinement 'SHELXL-2018/3 (Sheldrick, 2018)'
_computing_structure_solution 'SHELXT-2014 (Sheldrick 2014)'
_diffrn_ambient_temperature 200(2)
_diffrn_measured_fraction_theta_full 1.000
_diffrn_measured_fraction_theta_max 1.000
_diffrn_measurement_device_type 'Bruker APEX-II Quazar area detector'
_diffrn_measurement_method '\f and \w scans'
_diffrn_radiation_type MoK\a
_diffrn_radiation_wavelength 0.71073
_diffrn_reflns_av_R_equivalents 0.0674
_diffrn_reflns_av_unetI/netI 0.0720
_diffrn_reflns_Laue_measured_fraction_full 1.000
_diffrn_reflns_Laue_measured_fraction_max 1.000
_diffrn_reflns_limit_h_max 11
_diffrn_reflns_limit_h_min -11
_diffrn_reflns_limit_k_max 17
_diffrn_reflns_limit_k_min -17
_diffrn_reflns_limit_l_max 33
_diffrn_reflns_limit_l_min -32
_diffrn_reflns_number 23721
_diffrn_reflns_point_group_measured_fraction_full 1.000
_diffrn_reflns_point_group_measured_fraction_max 1.000
_diffrn_reflns_theta_full 25.027
_diffrn_reflns_theta_max 25.027
_diffrn_reflns_theta_min 1.441
_diffrn_source 'ImuS microsource'
_exptl_absorpt_coefficient_mu 0.481
_exptl_absorpt_correction_T_max 0.9446
_exptl_absorpt_correction_T_min 0.8811
_exptl_absorpt_correction_type multi-scan
_exptl_absorpt_process_details
;
Sheldrick, G. M. (2008). <i>SADABS</i>. University of G\"ottingen, Germany.
;
_exptl_crystal_colour white
_exptl_crystal_density_diffrn 1.354
_exptl_crystal_description brick
_exptl_crystal_F_000 1632
_exptl_crystal_size_max 0.199
_exptl_crystal_size_mid 0.198
_exptl_crystal_size_min 0.146
_refine_diff_density_max 0.332
_refine_diff_density_min -0.372
_refine_diff_density_rms 0.054
_refine_ls_extinction_method none
_refine_ls_goodness_of_fit_ref 1.012
_refine_ls_hydrogen_treatment mixed
_refine_ls_matrix_type full
_refine_ls_number_parameters 458
_refine_ls_number_reflns 6865
_refine_ls_number_restraints 0
_refine_ls_restrained_S_all 1.012
_refine_ls_R_factor_all 0.1072
_refine_ls_R_factor_gt 0.0512
_refine_ls_shift/su_max 0.000
_refine_ls_shift/su_mean 0.000
_refine_ls_structure_factor_coef Fsqd
_refine_ls_weighting_details 'w=1/[\s^2^(Fo^2^)+(0.0380P)^2^+2.0608P] where P=(Fo^2^+2Fc^2^)/3'
_refine_ls_weighting_scheme calc
_refine_ls_wR_factor_gt 0.0991
_refine_ls_wR_factor_ref 0.1215
_reflns_Friedel_coverage 0.000
_reflns_number_gt 4011
_reflns_number_total 6865
_reflns_threshold_expression 'I > 2\s(I)'
_cod_data_source_file jo9b01269_si_002.cif
_cod_data_source_block sba160
_cod_original_cell_volume 3878.0(7)
_cod_original_sg_symbol_H-M 'P 21/n'
_cod_database_code 4033835
_shelx_shelxl_version_number 2018/3
_shelx_space_group_comment
; 
The symmetry employed for this shelxl refinement is uniquely defined 
by the following loop, which should always be used as a source of 
symmetry information in preference to the above space-group names. 
They are only intended as comments. 
;
_shelx_estimated_absorpt_t_min 0.910
_shelx_estimated_absorpt_t_max 0.933

loop_
_space_group_symop_operation_xyz
'x, y, z'
'-x+1/2, y+1/2, -z+1/2'
'-x, -y, -z'
'x-1/2, -y-1/2, z-1/2'

loop_
_atom_site_label
_atom_site_type_symbol
_atom_site_fract_x
_atom_site_fract_y
_atom_site_fract_z
_atom_site_U_iso_or_equiv
_atom_site_adp_type
_atom_site_occupancy
_atom_site_site_symmetry_order
_atom_site_calc_flag
_atom_site_refinement_flags_posn
_atom_site_refinement_flags_adp
C1 C 0.2164(3) 0.5069(2) 0.65485(11) 0.0315(8) Uani 1 1 d . .
H1 H 0.203492 0.464063 0.679654 0.038 Uiso 1 1 calc R U
C2 C 0.2542(3) 0.5971(2) 0.66573(10) 0.0250(7) Uani 1 1 d . .
C3 C 0.2687(3) 0.6251(2) 0.71771(10) 0.0255(7) Uani 1 1 d . .
H3 H 0.205807 0.580149 0.732433 0.031 Uiso 1 1 calc R U
C4 C 0.4146(3) 0.6053(2) 0.74416(11) 0.0286(7) Uani 1 1 d . .
H4 H 0.344(3) 0.633(2) 0.8020(11) 0.033(10) Uiso 1 1 d . .
O4 O 0.5110(2) 0.57492(16) 0.72391(8) 0.0418(6) Uani 1 1 d . .
N4 N 0.4177(3) 0.61820(19) 0.79111(9) 0.0311(7) Uani 1 1 d . .
N5 N 0.2118(2) 0.71775(17) 0.72877(8) 0.0270(6) Uani 1 1 d . .
O6 O 0.2428(2) 0.86883(15) 0.75294(8) 0.0430(6) Uani 1 1 d . .
C6 C 0.2883(3) 0.7987(2) 0.73415(11) 0.0307(8) Uani 1 1 d . .
C7 C 0.3086(3) 0.7587(2) 0.63603(10) 0.0260(7) Uani 1 1 d . .
C8 C 0.2713(3) 0.6584(2) 0.62740(11) 0.0250(7) Uani 1 1 d . .
N9 N 0.2563(2) 0.63237(17) 0.58252(9) 0.0284(6) Uani 1 1 d . .
C11 C 0.1962(3) 0.4763(2) 0.60773(11) 0.0313(8) Uani 1 1 d . .
C12 C 0.1515(4) 0.3847(2) 0.59433(13) 0.0455(9) Uani 1 1 d . .
H12 H 0.135124 0.339897 0.617899 0.055 Uiso 1 1 calc R U
C13 C 0.1320(4) 0.3608(2) 0.54767(14) 0.0502(10) Uani 1 1 d . .
H13 H 0.101347 0.299355 0.539007 0.060 Uiso 1 1 calc R U
C14 C 0.1564(4) 0.4250(2) 0.51257(13) 0.0470(10) Uani 1 1 d . .
H14 H 0.142755 0.406886 0.480262 0.056 Uiso 1 1 calc R U
C15 C 0.2001(3) 0.5142(2) 0.52415(11) 0.0386(9) Uani 1 1 d . .
H15 H 0.217661 0.557349 0.499958 0.046 Uiso 1 1 calc R U
C16 C 0.2189(3) 0.5418(2) 0.57192(11) 0.0292(7) Uani 1 1 d . .
C21 C 0.5304(3) 0.5881(2) 0.82744(11) 0.0357(8) Uani 1 1 d . .
C22 C 0.6619(4) 0.6452(3) 0.82263(15) 0.0666(13) Uani 1 1 d . .
H22A H 0.736482 0.624201 0.846252 0.100 Uiso 1 1 calc R U
H22B H 0.642369 0.711596 0.827691 0.100 Uiso 1 1 calc R U
H22C H 0.691505 0.636573 0.790852 0.100 Uiso 1 1 calc R U
C23 C 0.5563(5) 0.4837(2) 0.82244(13) 0.0622(12) Uani 1 1 d . .
H23A H 0.625694 0.462997 0.847878 0.093 Uiso 1 1 calc R U
H23B H 0.591349 0.471363 0.791756 0.093 Uiso 1 1 calc R U
H23C H 0.468637 0.449556 0.824458 0.093 Uiso 1 1 calc R U
C24 C 0.4759(4) 0.6085(3) 0.87512(12) 0.0527(10) Uani 1 1 d . .
H24A H 0.544388 0.586915 0.900645 0.079 Uiso 1 1 calc R U
H24B H 0.387139 0.575574 0.877048 0.079 Uiso 1 1 calc R U
H24C H 0.461292 0.675992 0.878281 0.079 Uiso 1 1 calc R U
C30 C 0.0665(3) 0.7172(2) 0.74209(11) 0.0341(8) Uani 1 1 d . .
H30A H 0.006003 0.682402 0.717899 0.041 Uiso 1 1 calc R U
H30B H 0.031579 0.782375 0.742752 0.041 Uiso 1 1 calc R U
C31 C 0.0573(3) 0.6725(2) 0.78996(11) 0.0310(8) Uani 1 1 d . .
C32 C 0.0992(3) 0.7225(2) 0.83102(12) 0.0419(9) Uani 1 1 d . .
H32 H 0.130458 0.785287 0.828737 0.050 Uiso 1 1 calc R U
C33 C 0.0957(4) 0.6817(3) 0.87509(13) 0.0526(10) Uani 1 1 d . .
H33 H 0.123282 0.716702 0.902900 0.063 Uiso 1 1 calc R U
C34 C 0.0522(4) 0.5901(3) 0.87853(15) 0.0564(11) Uani 1 1 d . .
H34 H 0.050608 0.561795 0.908742 0.068 Uiso 1 1 calc R U
C35 C 0.0112(4) 0.5400(3) 0.83846(14) 0.0520(10) Uani 1 1 d . .
H35 H -0.018858 0.477006 0.840874 0.062 Uiso 1 1 calc R U
C36 C 0.0134(3) 0.5813(2) 0.79438(13) 0.0434(9) Uani 1 1 d . .
H36 H -0.015695 0.546217 0.766759 0.052 Uiso 1 1 calc R U
C41 C 0.4272(3) 0.7995(2) 0.71530(11) 0.0283(7) Uani 1 1 d . .
C42 C 0.5459(3) 0.8253(2) 0.74438(12) 0.0361(8) Uani 1 1 d . .
H42 H 0.537960 0.843890 0.776121 0.043 Uiso 1 1 calc R U
C43 C 0.6751(3) 0.8238(2) 0.72710(13) 0.0418(9) Uani 1 1 d . .
H43 H 0.756247 0.840339 0.747196 0.050 Uiso 1 1 calc R U
C44 C 0.6874(3) 0.7985(2) 0.68068(12) 0.0399(9) Uani 1 1 d . .
H44 H 0.776786 0.796624 0.669066 0.048 Uiso 1 1 calc R U
C45 C 0.5690(3) 0.7760(2) 0.65123(11) 0.0333(8) Uani 1 1 d . .
H45 H 0.577639 0.759549 0.619235 0.040 Uiso 1 1 calc R U
C46 C 0.4373(3) 0.7772(2) 0.66779(11) 0.0264(7) Uani 1 1 d . .
C50 C 0.2323(3) 0.8300(2) 0.61674(10) 0.0291(7) Uani 1 1 d . .
H50 H 0.272052 0.890472 0.621826 0.035 Uiso 1 1 calc R U
C51 C 0.0956(3) 0.8272(2) 0.58884(11) 0.0306(8) Uani 1 1 d . .
C52 C -0.0084(3) 0.7626(2) 0.59660(11) 0.0348(8) Uani 1 1 d . .
H52 H 0.010652 0.715134 0.619760 0.042 Uiso 1 1 calc R U
C53 C -0.1379(3) 0.7660(2) 0.57149(12) 0.0397(9) Uani 1 1 d . .
H53 H -0.207399 0.721788 0.577913 0.048 Uiso 1 1 calc R U
C54 C -0.1676(4) 0.8322(3) 0.53751(15) 0.0589(11) Uani 1 1 d . .
H54 H -0.257008 0.834250 0.520043 0.071 Uiso 1 1 calc R U
C55 C -0.0662(4) 0.8958(3) 0.52891(17) 0.0812(16) Uani 1 1 d . .
H55 H -0.085538 0.941752 0.504968 0.097 Uiso 1 1 calc R U
C56 C 0.0630(4) 0.8943(3) 0.55439(14) 0.0574(11) Uani 1 1 d . .
H56 H 0.130865 0.939930 0.548235 0.069 Uiso 1 1 calc R U
C61 C 0.3670(4) 0.7663(3) 0.50217(12) 0.0476(10) Uani 1 1 d . .
H61 H 0.323654 0.742591 0.530474 0.057 Uiso 1 1 calc R U
Cl1 Cl 0.50623(11) 0.69259(8) 0.49145(4) 0.0653(3) Uani 1 1 d . .
Cl2 Cl 0.43006(13) 0.88088(8) 0.51422(5) 0.0824(4) Uani 1 1 d . .
Cl3 Cl 0.24124(13) 0.76630(10) 0.45406(4) 0.0928(4) Uani 1 1 d . .
C62 C 0.6735(4) 0.5054(2) 0.64342(12) 0.0417(9) Uani 1 1 d . .
H62 H 0.626943 0.540944 0.667865 0.050 Uiso 1 1 calc R U
Cl4 Cl 0.60223(11) 0.54196(7) 0.58758(4) 0.0625(3) Uani 1 1 d . .
Cl5 Cl 0.64388(15) 0.38700(8) 0.65127(4) 0.0869(4) Uani 1 1 d . .
Cl6 Cl 0.85312(11) 0.53004(9) 0.65080(5) 0.0867(4) Uani 1 1 d . .

loop_
_atom_site_aniso_label
_atom_site_aniso_U_11
_atom_site_aniso_U_22
_atom_site_aniso_U_33
_atom_site_aniso_U_23
_atom_site_aniso_U_13
_atom_site_aniso_U_12
C1 0.0375(19) 0.0258(17) 0.031(2) 0.0029(15) 0.0039(16) -0.0025(14)
C2 0.0269(17) 0.0247(17) 0.0228(17) 0.0011(14) -0.0011(14) 0.0005(13)
C3 0.0264(17) 0.0261(17) 0.0243(18) 0.0020(14) 0.0039(14) 0.0028(13)
C4 0.0329(19) 0.0269(17) 0.0265(19) -0.0010(14) 0.0050(15) 0.0004(14)
O4 0.0381(14) 0.0561(16) 0.0324(14) -0.0004(11) 0.0093(12) 0.0132(12)
N4 0.0264(15) 0.0408(17) 0.0259(17) -0.0018(13) 0.0009(13) 0.0100(13)
N5 0.0267(14) 0.0283(14) 0.0262(15) -0.0004(12) 0.0032(12) 0.0010(12)
O6 0.0483(15) 0.0369(14) 0.0446(15) -0.0129(11) 0.0084(12) 0.0026(12)
C6 0.0345(18) 0.0322(19) 0.0245(19) 0.0006(15) -0.0022(15) 0.0003(15)
C7 0.0278(17) 0.0264(17) 0.0243(18) -0.0024(14) 0.0047(15) -0.0025(14)
C8 0.0234(16) 0.0253(16) 0.0257(19) -0.0003(14) 0.0003(14) -0.0007(13)
N9 0.0286(15) 0.0301(15) 0.0264(16) -0.0012(12) 0.0024(12) -0.0027(12)
C11 0.0334(18) 0.0261(17) 0.035(2) -0.0050(15) 0.0047(16) -0.0024(14)
C12 0.056(2) 0.0301(19) 0.050(2) -0.0030(18) 0.004(2) -0.0051(17)
C13 0.063(3) 0.034(2) 0.054(3) -0.0167(19) 0.004(2) -0.0108(18)
C14 0.057(2) 0.043(2) 0.039(2) -0.0169(18) -0.0006(19) -0.0054(19)
C15 0.045(2) 0.039(2) 0.031(2) -0.0081(16) 0.0025(17) -0.0009(16)
C16 0.0271(17) 0.0279(17) 0.032(2) -0.0050(15) -0.0001(15) -0.0008(14)
C21 0.0349(19) 0.039(2) 0.032(2) -0.0002(16) -0.0037(16) 0.0081(16)
C22 0.039(2) 0.090(3) 0.067(3) 0.022(2) -0.015(2) -0.010(2)
C23 0.092(3) 0.046(2) 0.046(3) 0.0029(19) -0.006(2) 0.030(2)
C24 0.060(3) 0.063(3) 0.033(2) -0.0074(19) -0.0060(19) 0.016(2)
C30 0.0265(17) 0.039(2) 0.037(2) 0.0034(16) 0.0022(16) 0.0023(15)
C31 0.0218(16) 0.0358(19) 0.037(2) -0.0002(16) 0.0107(15) 0.0041(14)
C32 0.044(2) 0.040(2) 0.044(2) -0.0037(18) 0.0145(18) 0.0021(17)
C33 0.060(3) 0.063(3) 0.036(2) -0.005(2) 0.015(2) 0.006(2)
C34 0.057(3) 0.067(3) 0.048(3) 0.020(2) 0.021(2) 0.017(2)
C35 0.054(2) 0.044(2) 0.061(3) 0.010(2) 0.024(2) 0.0084(19)
C36 0.039(2) 0.042(2) 0.051(2) -0.0040(18) 0.0152(18) -0.0019(17)
C41 0.0288(18) 0.0250(17) 0.031(2) -0.0011(14) -0.0003(15) -0.0012(14)
C42 0.041(2) 0.0358(19) 0.030(2) -0.0050(16) -0.0019(17) -0.0056(16)
C43 0.0303(19) 0.047(2) 0.047(2) -0.0028(18) -0.0033(18) -0.0091(16)
C44 0.0283(19) 0.046(2) 0.046(2) -0.0022(18) 0.0033(17) -0.0061(16)
C45 0.037(2) 0.0330(19) 0.031(2) -0.0018(15) 0.0069(16) -0.0047(15)
C46 0.0278(17) 0.0217(16) 0.0297(19) -0.0015(14) 0.0024(15) -0.0048(13)
C50 0.0349(18) 0.0255(17) 0.0263(18) 0.0011(14) -0.0003(15) -0.0061(14)
C51 0.0330(18) 0.0285(18) 0.0298(19) 0.0002(15) 0.0003(15) -0.0011(14)
C52 0.036(2) 0.0334(19) 0.034(2) -0.0016(15) 0.0036(17) -0.0011(15)
C53 0.033(2) 0.042(2) 0.044(2) -0.0099(18) 0.0059(18) -0.0061(16)
C54 0.039(2) 0.071(3) 0.063(3) 0.006(2) -0.015(2) -0.005(2)
C55 0.059(3) 0.079(3) 0.097(4) 0.053(3) -0.035(3) -0.018(2)
C56 0.044(2) 0.049(2) 0.075(3) 0.031(2) -0.015(2) -0.0132(19)
C61 0.045(2) 0.061(2) 0.037(2) 0.0112(19) 0.0000(18) -0.0064(19)
Cl1 0.0566(6) 0.0724(7) 0.0671(8) 0.0141(6) 0.0079(6) 0.0030(5)
Cl2 0.0854(9) 0.0655(7) 0.1012(10) -0.0023(7) 0.0334(7) -0.0200(6)
Cl3 0.0754(8) 0.1324(12) 0.0645(8) 0.0113(8) -0.0246(7) 0.0121(8)
C62 0.045(2) 0.044(2) 0.037(2) -0.0027(17) 0.0080(18) -0.0030(17)
Cl4 0.0663(7) 0.0661(7) 0.0526(7) 0.0097(5) -0.0070(5) 0.0050(5)
Cl5 0.1300(11) 0.0509(7) 0.0768(8) 0.0168(6) -0.0052(8) -0.0227(7)
Cl6 0.0513(7) 0.1046(10) 0.1001(10) 0.0150(8) -0.0127(7) -0.0176(6)

loop_
_atom_type_symbol
_atom_type_description
_atom_type_scat_dispersion_real
_atom_type_scat_dispersion_imag
_atom_type_scat_source
C C 0.0033 0.0016 'International Tables Vol C Tables 4.2.6.8 and 6.1.1.4'
H H 0.0000 0.0000 'International Tables Vol C Tables 4.2.6.8 and 6.1.1.4'
N N 0.0061 0.0033 'International Tables Vol C Tables 4.2.6.8 and 6.1.1.4'
O O 0.0106 0.0060 'International Tables Vol C Tables 4.2.6.8 and 6.1.1.4'
Cl Cl 0.1484 0.1585 'International Tables Vol C Tables 4.2.6.8 and 6.1.1.4'

loop_
_geom_angle_atom_site_label_1
_geom_angle_atom_site_label_2
_geom_angle_atom_site_label_3
_geom_angle
C2 C1 C11 121.2(3)
C2 C1 H1 119.4
C11 C1 H1 119.4
C1 C2 C8 117.2(3)
C1 C2 C3 117.6(3)
C8 C2 C3 125.2(3)
N5 C3 C2 116.1(2)
N5 C3 C4 113.3(2)
C2 C3 C4 114.6(2)
N5 C3 H3 103.6
C2 C3 H3 103.6
C4 C3 H3 103.6
O4 C4 N4 124.9(3)
O4 C4 C3 122.0(3)
N4 C4 C3 112.9(3)
C4 N4 C21 126.5(3)
C4 N4 H4 118(2)
C21 N4 H4 114(2)
C6 N5 C3 125.1(2)
C6 N5 C30 119.0(3)
C3 N5 C30 115.3(2)
O6 C6 N5 121.6(3)
O6 C6 C41 121.1(3)
N5 C6 C41 117.2(3)
C50 C7 C46 120.3(3)
C50 C7 C8 123.3(3)
C46 C7 C8 116.4(3)
N9 C8 C2 123.8(3)
N9 C8 C7 115.5(3)
C2 C8 C7 120.7(3)
C8 N9 C16 118.7(3)
C1 C11 C16 117.6(3)
C1 C11 C12 123.6(3)
C16 C11 C12 118.8(3)
C13 C12 C11 120.1(3)
C13 C12 H12 119.9
C11 C12 H12 119.9
C12 C13 C14 120.9(3)
C12 C13 H13 119.5
C14 C13 H13 119.5
C15 C14 C13 120.6(3)
C15 C14 H14 119.7
C13 C14 H14 119.7
C14 C15 C16 119.9(3)
C14 C15 H15 120.0
C16 C15 H15 120.0
N9 C16 C15 118.9(3)
N9 C16 C11 121.5(3)
C15 C16 C11 119.6(3)
N4 C21 C22 109.8(3)
N4 C21 C23 109.5(3)
C22 C21 C23 111.8(3)
N4 C21 C24 105.8(3)
C22 C21 C24 109.7(3)
C23 C21 C24 110.1(3)
C21 C22 H22A 109.5
C21 C22 H22B 109.5
H22A C22 H22B 109.5
C21 C22 H22C 109.5
H22A C22 H22C 109.5
H22B C22 H22C 109.5
C21 C23 H23A 109.5
C21 C23 H23B 109.5
H23A C23 H23B 109.5
C21 C23 H23C 109.5
H23A C23 H23C 109.5
H23B C23 H23C 109.5
C21 C24 H24A 109.5
C21 C24 H24B 109.5
H24A C24 H24B 109.5
C21 C24 H24C 109.5
H24A C24 H24C 109.5
H24B C24 H24C 109.5
N5 C30 C31 111.8(2)
N5 C30 H30A 109.3
C31 C30 H30A 109.3
N5 C30 H30B 109.3
C31 C30 H30B 109.3
H30A C30 H30B 107.9
C36 C31 C32 118.3(3)
C36 C31 C30 121.7(3)
C32 C31 C30 119.9(3)
C33 C32 C31 120.8(3)
C33 C32 H32 119.6
C31 C32 H32 119.6
C34 C33 C32 119.8(4)
C34 C33 H33 120.1
C32 C33 H33 120.1
C35 C34 C33 120.1(4)
C35 C34 H34 120.0
C33 C34 H34 120.0
C34 C35 C36 120.0(4)
C34 C35 H35 120.0
C36 C35 H35 120.0
C31 C36 C35 121.1(4)
C31 C36 H36 119.5
C35 C36 H36 119.5
C42 C41 C46 120.2(3)
C42 C41 C6 120.1(3)
C46 C41 C6 119.6(3)
C43 C42 C41 120.0(3)
C43 C42 H42 120.0
C41 C42 H42 120.0
C42 C43 C44 120.4(3)
C42 C43 H43 119.8
C44 C43 H43 119.8
C43 C44 C45 119.8(3)
C43 C44 H44 120.1
C45 C44 H44 120.1
C44 C45 C46 120.9(3)
C44 C45 H45 119.5
C46 C45 H45 119.5
C45 C46 C41 118.6(3)
C45 C46 C7 121.6(3)
C41 C46 C7 119.7(3)
C7 C50 C51 128.7(3)
C7 C50 H50 115.6
C51 C50 H50 115.6
C56 C51 C52 117.0(3)
C56 C51 C50 119.5(3)
C52 C51 C50 123.4(3)
C53 C52 C51 121.4(3)
C53 C52 H52 119.3
C51 C52 H52 119.3
C54 C53 C52 120.7(3)
C54 C53 H53 119.7
C52 C53 H53 119.7
C53 C54 C55 118.9(4)
C53 C54 H54 120.6
C55 C54 H54 120.6
C54 C55 C56 121.1(4)
C54 C55 H55 119.5
C56 C55 H55 119.5
C55 C56 C51 121.0(3)
C55 C56 H56 119.5
C51 C56 H56 119.5
Cl3 C61 Cl1 110.4(2)
Cl3 C61 Cl2 110.7(2)
Cl1 C61 Cl2 109.73(19)
Cl3 C61 H61 108.7
Cl1 C61 H61 108.7
Cl2 C61 H61 108.7
Cl5 C62 Cl4 110.74(19)
Cl5 C62 Cl6 110.6(2)
Cl4 C62 Cl6 110.08(19)
Cl5 C62 H62 108.4
Cl4 C62 H62 108.4
Cl6 C62 H62 108.4

loop_
_geom_bond_atom_site_label_1
_geom_bond_atom_site_label_2
_geom_bond_distance
C1 C2 1.367(4)
C1 C11 1.403(4)
C1 H1 0.9500
C2 C8 1.418(4)
C2 C3 1.522(4)
C3 N5 1.477(3)
C3 C4 1.550(4)
C3 H3 1.0000
C4 O4 1.217(3)
C4 N4 1.343(4)
N4 C21 1.484(4)
N4 H4 0.82(3)
N5 C6 1.370(4)
N5 C30 1.481(4)
O6 C6 1.235(3)
C6 C41 1.485(4)
C7 C50 1.341(4)
C7 C46 1.482(4)
C7 C8 1.491(4)
C8 N9 1.322(4)
N9 C16 1.369(4)
C11 C16 1.413(4)
C11 C12 1.418(4)
C12 C13 1.364(5)
C12 H12 0.9500
C13 C14 1.391(5)
C13 H13 0.9500
C14 C15 1.372(4)
C14 H14 0.9500
C15 C16 1.407(4)
C15 H15 0.9500
C21 C22 1.521(5)
C21 C23 1.521(4)
C21 C24 1.526(5)
C22 H22A 0.9800
C22 H22B 0.9800
C22 H22C 0.9800
C23 H23A 0.9800
C23 H23B 0.9800
C23 H23C 0.9800
C24 H24A 0.9800
C24 H24B 0.9800
C24 H24C 0.9800
C30 C31 1.512(4)
C30 H30A 0.9900
C30 H30B 0.9900
C31 C36 1.379(4)
C31 C32 1.393(4)
C32 C33 1.384(5)
C32 H32 0.9500
C33 C34 1.380(5)
C33 H33 0.9500
C34 C35 1.369(5)
C34 H34 0.9500
C35 C36 1.386(5)
C35 H35 0.9500
C36 H36 0.9500
C41 C42 1.391(4)
C41 C46 1.398(4)
C42 C43 1.378(4)
C42 H42 0.9500
C43 C44 1.383(4)
C43 H43 0.9500
C44 C45 1.383(4)
C44 H44 0.9500
C45 C46 1.392(4)
C45 H45 0.9500
C50 C51 1.466(4)
C50 H50 0.9500
C51 C56 1.383(4)
C51 C52 1.394(4)
C52 C53 1.373(4)
C52 H52 0.9500
C53 C54 1.361(5)
C53 H53 0.9500
C54 C55 1.371(5)
C54 H54 0.9500
C55 C56 1.375(5)
C55 H55 0.9500
C56 H56 0.9500
C61 Cl3 1.734(4)
C61 Cl1 1.752(4)
C61 Cl2 1.766(4)
C61 H61 1.0000
C62 Cl5 1.733(3)
C62 Cl4 1.745(3)
C62 Cl6 1.754(3)
C62 H62 1.0000

loop_
_geom_torsion_atom_site_label_1
_geom_torsion_atom_site_label_2
_geom_torsion_atom_site_label_3
_geom_torsion_atom_site_label_4
_geom_torsion
C11 C1 C2 C8 0.4(4)
C11 C1 C2 C3 177.8(3)
C1 C2 C3 N5 -138.2(3)
C8 C2 C3 N5 39.0(4)
C1 C2 C3 C4 86.7(3)
C8 C2 C3 C4 -96.0(3)
N5 C3 C4 O4 -132.4(3)
C2 C3 C4 O4 3.9(4)
N5 C3 C4 N4 52.6(3)
C2 C3 C4 N4 -171.1(3)
O4 C4 N4 C21 -7.7(5)
C3 C4 N4 C21 167.1(3)
C2 C3 N5 C6 -95.8(3)
C4 C3 N5 C6 39.8(4)
C2 C3 N5 C30 94.2(3)
C4 C3 N5 C30 -130.2(3)
C3 N5 C6 O6 -164.4(3)
C30 N5 C6 O6 5.3(4)
C3 N5 C6 C41 17.2(4)
C30 N5 C6 C41 -173.1(3)
C1 C2 C8 N9 -1.9(4)
C3 C2 C8 N9 -179.1(3)
C1 C2 C8 C7 178.3(3)
C3 C2 C8 C7 1.0(4)
C50 C7 C8 N9 56.1(4)
C46 C7 C8 N9 -124.0(3)
C50 C7 C8 C2 -124.1(3)
C46 C7 C8 C2 55.9(4)
C2 C8 N9 C16 1.7(4)
C7 C8 N9 C16 -178.5(3)
C2 C1 C11 C16 1.1(5)
C2 C1 C11 C12 -177.4(3)
C1 C11 C12 C13 178.9(3)
C16 C11 C12 C13 0.4(5)
C11 C12 C13 C14 0.5(6)
C12 C13 C14 C15 -0.3(6)
C13 C14 C15 C16 -0.8(5)
C8 N9 C16 C15 178.8(3)
C8 N9 C16 C11 0.0(4)
C14 C15 C16 N9 -177.1(3)
C14 C15 C16 C11 1.7(5)
C1 C11 C16 N9 -1.3(4)
C12 C11 C16 N9 177.2(3)
C1 C11 C16 C15 179.9(3)
C12 C11 C16 C15 -1.5(5)
C4 N4 C21 C22 68.4(4)
C4 N4 C21 C23 -54.7(4)
C4 N4 C21 C24 -173.3(3)
C6 N5 C30 C31 -100.9(3)
C3 N5 C30 C31 69.8(3)
N5 C30 C31 C36 -100.0(3)
N5 C30 C31 C32 77.3(4)
C36 C31 C32 C33 -0.5(5)
C30 C31 C32 C33 -177.9(3)
C31 C32 C33 C34 0.9(5)
C32 C33 C34 C35 -0.6(6)
C33 C34 C35 C36 0.0(6)
C32 C31 C36 C35 -0.1(5)
C30 C31 C36 C35 177.2(3)
C34 C35 C36 C31 0.4(5)
O6 C6 C41 C42 54.8(4)
N5 C6 C41 C42 -126.7(3)
O6 C6 C41 C46 -123.1(3)
N5 C6 C41 C46 55.4(4)
C46 C41 C42 C43 -3.7(5)
C6 C41 C42 C43 178.5(3)
C41 C42 C43 C44 1.2(5)
C42 C43 C44 C45 1.1(5)
C43 C44 C45 C46 -0.9(5)
C44 C45 C46 C41 -1.5(5)
C44 C45 C46 C7 176.4(3)
C42 C41 C46 C45 3.8(4)
C6 C41 C46 C45 -178.3(3)
C42 C41 C46 C7 -174.2(3)
C6 C41 C46 C7 3.7(4)
C50 C7 C46 C45 -96.7(4)
C8 C7 C46 C45 83.3(4)
C50 C7 C46 C41 81.2(4)
C8 C7 C46 C41 -98.8(3)
C46 C7 C50 C51 -172.9(3)
C8 C7 C50 C51 7.1(5)
C7 C50 C51 C56 -149.4(4)
C7 C50 C51 C52 34.0(5)
C56 C51 C52 C53 -0.7(5)
C50 C51 C52 C53 176.1(3)
C51 C52 C53 C54 1.1(5)
C52 C53 C54 C55 -0.4(6)
C53 C54 C55 C56 -0.8(7)
C54 C55 C56 C51 1.3(7)
C52 C51 C56 C55 -0.5(6)
C50 C51 C56 C55 -177.4(4)
